data_8100177
loop_
_publ_author_name
'Fettouhi, Mohammed'
'Isab, Anvarhusein A.'
'Wazeer, Mohamed I. M.'

_publ_section_title
;
Crystal structure of bis(3,4,5,6-tetrahydropyrimidine-2(1H)-thione-
S)gold(I) chloride, [Au(C~4~H~8~N~2~S)~2~]Cl
;
_journal_issue 4
_journal_name_full 'Zeitschrift f\"ur Kristallographie - New Crystal Structures'
_journal_page_first 391
_journal_page_last 392
_journal_volume 219
_journal_year 2004
_chemical_formula_moiety '(C8 H16 AuN4 S2)^+^, Cl^-^'
_chemical_formula_sum 'C8 H16 Au Cl N4 S2'
_chemical_formula_weight 464.78
_space_group_IT_number 60
_symmetry_cell_setting orthorhombic
_symmetry_space_group_name_Hall '-P 2n 2ab'
_symmetry_space_group_name_H-M 'P b c n'
_cell_angle_alpha 90.00
_cell_angle_beta 90.00
_cell_angle_gamma 90.00
_cell_formula_units_Z 4
_cell_length_a 11.9055(12)
_cell_length_b 11.7507(11)
_cell_length_c 10.0615(10)
_cell_measurement_temperature 294
_cell_volume 1407.6(2)
_diffrn_ambient_temperature 294
_exptl_crystal_density_diffrn 2.193
_cod_original_formula_sum 'C8 H16 Au1 Cl1 N4 S2'
_cod_database_code 8100177

loop_
_symmetry_equiv_pos_as_xyz
'x, y, z'
'-x+1/2, -y+1/2, z+1/2'
'-x, y, -z+1/2'
'x+1/2, -y+1/2, -z'
'-x, -y, -z'
'x-1/2, y-1/2, -z-1/2'
'x, -y, z-1/2'
'-x-1/2, y-1/2, z'

loop_
_atom_site_label
_atom_site_type_symbol
_atom_site_fract_x
_atom_site_fract_y
_atom_site_fract_z
_atom_site_U_iso_or_equiv
_atom_site_adp_type
_atom_site_occupancy
_atom_site_symmetry_multiplicity
_atom_site_Wyckoff_symbol
_atom_site_calc_flag
_atom_site_refinement_flags
_atom_site_disorder_assembly
_atom_site_disorder_group
Au1 Au 0.5000 0.51388(2) 0.2500 0.05492(15) Uani 1 4 c d S . .
S1 S 0.68193(12) 0.50469(12) 0.31895(18) 0.0579(4) Uani 1 8 d d . . .
N1 N 0.8560(4) 0.5561(3) 0.1700(4) 0.0468(10) Uani 1 8 d d . . .
H1 H 0.8822 0.4942 0.2035 0.056 Uiso 1 8 d calc R . .
N2 N 0.7094(4) 0.6805(3) 0.1524(4) 0.0504(10) Uani 1 8 d d . . .
H2 H 0.6429 0.7001 0.1767 0.060 Uiso 1 8 d calc R . .
C1 C 0.7532(4) 0.5880(4) 0.2036(5) 0.0422(11) Uani 1 8 d d . . .
C2 C 0.9264(5) 0.6200(4) 0.0798(6) 0.0531(13) Uani 1 8 d d . . .
H2A H 0.9192 0.5896 -0.0094 0.064 Uiso 1 8 d calc R . .
H2B H 1.0044 0.6132 0.1067 0.064 Uiso 1 8 d calc R . .
C3 C 0.8919(5) 0.7433(4) 0.0810(6) 0.0554(13) Uani 1 8 d d . . .
H3A H 0.9100 0.7769 0.1664 0.067 Uiso 1 8 d calc R . .
H3B H 0.9326 0.7845 0.0127 0.067 Uiso 1 8 d calc R . .
C4 C 0.7682(5) 0.7521(4) 0.0562(7) 0.0575(14) Uani 1 8 d d . . .
H4A H 0.7441 0.8305 0.0654 0.069 Uiso 1 8 d calc R . .
H4B H 0.7511 0.7271 -0.0334 0.069 Uiso 1 8 d calc R . .
Cl1 Cl 0.5000 0.83387(12) 0.2500 0.0434(4) Uani 1 4 c d S . .

loop_
_atom_site_aniso_label
_atom_site_aniso_U_11
_atom_site_aniso_U_22
_atom_site_aniso_U_33
_atom_site_aniso_U_23
_atom_site_aniso_U_13
_atom_site_aniso_U_12
Au1 0.0511(2) 0.03049(18) 0.0832(3) 0.000 0.00356(15) 0.000
S1 0.0559(8) 0.0411(6) 0.0767(10) 0.0126(7) 0.0003(8) 0.0060(6)
N1 0.054(2) 0.032(2) 0.054(3) 0.0000(18) -0.003(2) 0.0148(18)
N2 0.049(2) 0.034(2) 0.068(3) 0.0041(19) 0.003(2) 0.0110(17)
C1 0.044(3) 0.031(2) 0.052(3) -0.0079(19) -0.008(2) 0.0029(19)
C2 0.059(3) 0.045(3) 0.055(3) 0.000(2) 0.010(3) 0.013(2)
C3 0.065(3) 0.042(3) 0.059(3) -0.002(2) 0.012(3) 0.002(2)
C4 0.075(4) 0.035(2) 0.063(3) 0.004(2) 0.002(3) 0.012(2)
Cl1 0.0427(8) 0.0264(7) 0.0610(10) 0.000 -0.0019(8) 0.000

loop_
_geom_bond_atom_site_label_1
_geom_bond_atom_site_label_2
_geom_bond_distance
_geom_bond_site_symmetry_2
_geom_bond_publ_flag
Au1 S1 2.2769(15) 3_655 ?
Au1 S1 2.2769(15) . ?
S1 C1 1.739(6) . ?
N1 C1 1.323(6) . ?
N1 C2 1.446(7) . ?
N2 C1 1.311(6) . ?
N2 C4 1.461(7) . ?
C2 C3 1.506(7) . ?
C3 C4 1.497(8) . ?
